data_7203940
loop_
_publ_author_name
'Baxter, Ian'
'Colquhoun, Howard M.'
'Hodge, Philip'
'Kohnke, Franz H.'
'Lewis, David F.'
'Williams, David J.'

_publ_section_title
;
 Macrocyclic oligomers of the aromatic polyetherketone
 &#x201C;PK99&#x201D;: synthesis, fractionation, structural
 characterisation and ring-opening polymerisation
;
_journal_issue 2
_journal_name_full 'Journal of Materials Chemistry'
_journal_page_first 309
_journal_paper_doi 10.1039/a908414b
_journal_volume 10
_journal_year 2000
_chemical_formula_sum 'C66 H44 Cl4 O8'
_chemical_formula_weight 1106.81
_chemical_name_systematic
; 
 ? 
;
_space_group_IT_number 2
_symmetry_cell_setting triclinic
_symmetry_space_group_name_Hall '-P 1'
_symmetry_space_group_name_H-M 'P -1'
_atom_sites_solution_hydrogens geom
_atom_sites_solution_primary direct
_atom_sites_solution_secondary difmap
_audit_creation_method SHELXL
_cell_angle_alpha 107.851(5)
_cell_angle_beta 100.953(5)
_cell_angle_gamma 96.477(7)
_cell_formula_units_Z 1
_cell_length_a 10.8001(9)
_cell_length_b 11.0160(9)
_cell_length_c 12.4143(9)
_cell_measurement_reflns_used 22
_cell_measurement_temperature 293(2)
_cell_measurement_theta_max 21.96
_cell_measurement_theta_min 11.02
_cell_volume 1356.9(2)
_computing_cell_refinement 'Siemens XSCANS'
_computing_data_collection 'Siemens XSCANS'
_computing_data_reduction 'Siemens SHELXTL'
_computing_molecular_graphics 'Siemens SHELXTL'
_computing_publication_material 'Siemens SHELXTL'
_computing_structure_refinement 'SHELXL-93 (Sheldrick, 1993)'
_computing_structure_solution 'SHELXS-86 (Sheldrick, 1990)'
_diffrn_ambient_temperature 293(2)
_diffrn_measurement_device 'Siemens P4'
_diffrn_measurement_method '\w scans'
_diffrn_radiation_monochromator graphite
_diffrn_radiation_source 'fine-focus sealed tube'
_diffrn_radiation_type CuK\a
_diffrn_radiation_wavelength 1.54178
_diffrn_reflns_av_R_equivalents 0.0311
_diffrn_reflns_av_sigmaI/netI 0.0520
_diffrn_reflns_limit_h_max 12
_diffrn_reflns_limit_h_min -9
_diffrn_reflns_limit_k_max 7
_diffrn_reflns_limit_k_min -11
_diffrn_reflns_limit_l_max 13
_diffrn_reflns_limit_l_min -14
_diffrn_reflns_number 4421
_diffrn_reflns_theta_max 62.00
_diffrn_reflns_theta_min 3.85
_diffrn_standards_decay_% 5.86
_diffrn_standards_interval_count 97
_diffrn_standards_number 3
_exptl_absorpt_coefficient_mu 2.458
_exptl_absorpt_correction_type none
_exptl_crystal_colour Clear
_exptl_crystal_density_diffrn 1.354
_exptl_crystal_description prism
_exptl_crystal_F_000 572
_exptl_crystal_size_max 0.47
_exptl_crystal_size_mid 0.13
_exptl_crystal_size_min 0.10
_refine_diff_density_max 0.285
_refine_diff_density_min -0.292
_refine_diff_density_rms 0.043
_refine_ls_extinction_coef 0.0023(6)
_refine_ls_extinction_expression Fc^*^=kFc[1+0.001xFc^2^\l^3^/sin(2\q)]^-1/4^
_refine_ls_extinction_method SHELXL
_refine_ls_goodness_of_fit_all 1.042
_refine_ls_goodness_of_fit_obs 1.092
_refine_ls_matrix_type full
_refine_ls_number_parameters 399
_refine_ls_number_reflns 3852
_refine_ls_number_restraints 0
_refine_ls_restrained_S_all 1.117
_refine_ls_restrained_S_obs 1.092
_refine_ls_R_factor_all 0.0832
_refine_ls_R_factor_obs 0.0638
_refine_ls_shift/esd_max -0.020
_refine_ls_shift/esd_mean 0.001
_refine_ls_structure_factor_coef Fsqd
_refine_ls_weighting_details 'w=1/[\s^2^(Fo^2^)+(0.0914P)^2^+0.4939P] where P=(Fo^2^+2Fc^2^)/3'
_refine_ls_weighting_scheme calc
_refine_ls_wR_factor_all 0.2081
_refine_ls_wR_factor_obs 0.1754
_reflns_number_observed 3173
_reflns_number_total 4171
_reflns_observed_criterion >2sigma(I)
_cod_data_source_file a908414b.txt
_cod_data_source_block f9701
_cod_depositor_comments
;
The following automatic conversions were performed:
'_symmetry_cell_setting' value 'Triclinic' changed to 'triclinic'
according to '/home/saulius/struct/CIF-dictionaries/cif_core.dic'
dictionary named 'cif_core.dic' version 2.4.1 from 2010-06-29.

Automatic conversion script
Id: cif_fix_enum 1527 2010-12-29 10:47:43Z saulius 

The following automatic conversions were performed:

'_refine_ls_weighting_scheme' value 'calc
w=1/[\s^2^(Fo^2^)+(0.0914P)^2^+0.4939P] where P=(Fo^2^+2Fc^2^)/3' was
changed to 'calc'. New tag '_refine_ls_weighting_details' was
created. The value of the new tag was set to
'w=1/[\s^2^(Fo^2^)+(0.0914P)^2^+0.4939P] where P=(Fo^2^+2Fc^2^)/3'.

Automatic conversion script
Id: cif_fix_values 3143 2015-03-26 13:38:13Z robertas 
;
_cod_original_sg_symbol_H-M P-1
_cod_database_code 7203940

loop_
_symmetry_equiv_pos_as_xyz
'x, y, z'
'-x, -y, -z'

loop_
_atom_site_aniso_label
_atom_site_aniso_U_11
_atom_site_aniso_U_22
_atom_site_aniso_U_33
_atom_site_aniso_U_23
_atom_site_aniso_U_13
_atom_site_aniso_U_12
O1 0.092(2) 0.0760(15) 0.0664(13) 0.0340(11) 0.0351(12) 0.0394(13)
C2 0.056(2) 0.054(2) 0.054(2) 0.0176(13) 0.0145(13) 0.0126(13)
C3 0.071(2) 0.065(2) 0.049(2) 0.0228(14) 0.0148(14) 0.018(2)
C4 0.067(2) 0.057(2) 0.048(2) 0.0095(13) 0.0152(13) 0.0102(14)
C5 0.0482(15) 0.050(2) 0.052(2) 0.0106(12) 0.0066(12) 0.0019(12)
C6 0.057(2) 0.063(2) 0.051(2) 0.0217(13) 0.0100(13) 0.0124(14)
C7 0.059(2) 0.068(2) 0.0475(15) 0.0182(14) 0.0160(13) 0.0155(14)
C8 0.055(2) 0.052(2) 0.058(2) 0.0079(14) 0.0097(13) 0.0043(13)
O8 0.097(2) 0.0670(14) 0.0629(14) -0.0042(11) 0.0043(12) 0.0247(13)
C9 0.051(2) 0.048(2) 0.062(2) 0.0124(13) 0.0132(13) 0.0081(12)
C10 0.056(2) 0.0450(15) 0.059(2) 0.0168(12) 0.0113(13) 0.0087(12)
C11 0.055(2) 0.056(2) 0.059(2) 0.0230(13) 0.0113(13) 0.0119(13)
C12 0.074(2) 0.065(2) 0.075(2) 0.034(2) 0.020(2) 0.021(2)
C13 0.089(2) 0.049(2) 0.091(2) 0.028(2) 0.024(2) 0.015(2)
C14 0.068(2) 0.050(2) 0.077(2) 0.014(2) 0.015(2) 0.0071(15)
C15 0.059(2) 0.070(2) 0.053(2) 0.0274(14) 0.0098(13) 0.0125(14)
O15 0.089(2) 0.101(2) 0.0587(13) 0.0356(13) 0.0130(12) -0.0030(14)
C16 0.053(2) 0.057(2) 0.0472(15) 0.0179(12) 0.0059(12) 0.0106(13)
C17 0.057(2) 0.060(2) 0.048(2) 0.0135(13) 0.0057(12) 0.0093(14)
C18 0.061(2) 0.074(2) 0.050(2) 0.0210(15) 0.0101(13) 0.005(2)
C19 0.056(2) 0.062(2) 0.064(2) 0.0269(15) 0.0013(14) 0.0070(14)
C20 0.070(2) 0.056(2) 0.061(2) 0.0092(14) 0.008(2) 0.008(2)
C21 0.071(2) 0.066(2) 0.049(2) 0.0106(14) 0.0136(14) 0.010(2)
O22 0.0617(13) 0.077(2) 0.088(2) 0.0440(13) -0.0073(11) -0.0049(11)
C23 0.059(2) 0.053(2) 0.056(2) 0.0174(13) 0.0060(13) 0.0061(13)
C24 0.053(2) 0.074(2) 0.093(2) 0.045(2) 0.012(2) 0.003(2)
C25 0.049(2) 0.071(2) 0.086(2) 0.036(2) 0.007(2) 0.0060(15)
C26 0.054(2) 0.0450(15) 0.0502(15) 0.0094(12) 0.0104(12) 0.0066(12)
C27 0.054(2) 0.063(2) 0.073(2) 0.027(2) 0.0146(14) 0.0047(14)
C28 0.050(2) 0.069(2) 0.080(2) 0.030(2) 0.0046(15) 0.0052(15)
C29 0.059(2) 0.0445(15) 0.053(2) 0.0104(12) 0.0130(13) 0.0081(13)
C30 0.055(2) 0.089(2) 0.092(2) 0.051(2) 0.019(2) 0.013(2)
C31 0.059(2) 0.098(3) 0.094(3) 0.053(2) 0.018(2) 0.020(2)
C32 0.073(2) 0.058(2) 0.057(2) 0.0201(14) 0.0233(15) 0.024(2)
C33 0.073(2) 0.075(2) 0.096(3) 0.045(2) 0.008(2) -0.007(2)
C34 0.063(2) 0.085(3) 0.105(3) 0.053(2) -0.004(2) -0.009(2)
C50A 0.066(8) 0.361(36) 0.125(13) -0.105(18) 0.026(8) 0.008(13)
Cl1A 0.327(7) 0.230(5) 0.212(5) -0.022(4) 0.138(5) -0.144(5)
Cl1B 0.145(5) 0.255(8) 0.276(8) 0.162(7) 0.138(6) 0.119(6)
Cl1C 0.226(8) 0.113(4) 0.161(5) 0.029(4) 0.056(5) 0.033(5)
Cl1D 0.106(8) 0.211(16) 0.322(25) 0.032(15) 0.079(11) 0.041(10)

loop_
_atom_site_label
_atom_site_type_symbol
_atom_site_fract_x
_atom_site_fract_y
_atom_site_fract_z
_atom_site_U_iso_or_equiv
_atom_site_thermal_displace_type
_atom_site_occupancy
_atom_site_calc_flag
_atom_site_refinement_flags
_atom_site_disorder_group
O1 O -0.3381(2) 0.1722(2) 0.1125(2) 0.0715(6) Uani 1 d . .
C2 C -0.2650(3) 0.0771(3) 0.0944(2) 0.0546(7) Uani 1 d . .
C3 C -0.2303(3) 0.0227(3) -0.0095(2) 0.0602(8) Uani 1 d . .
H3A H -0.2526(3) 0.0533(3) -0.0713(2) 0.072 Uiso 1 calc R .
C4 C -0.1622(3) -0.0775(3) -0.0201(2) 0.0589(7) Uani 1 d . .
H4A H -0.1404(3) -0.1156(3) -0.0902(2) 0.071 Uiso 1 calc R .
C5 C -0.1257(3) -0.1224(3) 0.0719(2) 0.0530(7) Uani 1 d . .
C6 C -0.1610(3) -0.0654(3) 0.1753(2) 0.0568(7) Uani 1 d . .
H6A H -0.1369(3) -0.0942(3) 0.2379(2) 0.068 Uiso 1 calc R .
C7 C -0.2308(3) 0.0330(3) 0.1867(2) 0.0578(7) Uani 1 d . .
H7A H -0.2548(3) 0.0694(3) 0.2560(2) 0.069 Uiso 1 calc R .
C8 C -0.0570(3) -0.2340(3) 0.0546(3) 0.0585(7) Uani 1 d . .
O8 O -0.0633(2) -0.3082(2) -0.0432(2) 0.0832(7) Uani 1 d . .
C9 C 0.0188(3) -0.2573(3) 0.1574(3) 0.0553(7) Uani 1 d . .
C10 C 0.1031(3) -0.1574(3) 0.2497(2) 0.0537(7) Uani 1 d . .
H10A H 0.1106(3) -0.0727(3) 0.2490(2) 0.064 Uiso 1 calc R .
C11 C 0.1751(3) -0.1830(3) 0.3415(2) 0.0560(7) Uani 1 d . .
C12 C 0.1630(3) -0.3099(3) 0.3429(3) 0.0679(8) Uani 1 d . .
H12A H 0.2093(3) -0.3276(3) 0.4059(3) 0.082 Uiso 1 calc R .
C13 C 0.0827(4) -0.4085(3) 0.2513(3) 0.0746(9) Uani 1 d . .
H13A H 0.0764(4) -0.4934(3) 0.2515(3) 0.089 Uiso 1 calc R .
C14 C 0.0121(3) -0.3834(3) 0.1597(3) 0.0677(8) Uani 1 d . .
H14A H -0.0414(3) -0.4514(3) 0.0980(3) 0.081 Uiso 1 calc R .
C15 C 0.2600(3) -0.0758(3) 0.4451(3) 0.0593(7) Uani 1 d . .
O15 O 0.2546(2) -0.0745(3) 0.5425(2) 0.0833(7) Uani 1 d . .
C16 C 0.3466(3) 0.0260(3) 0.4267(2) 0.0532(7) Uani 1 d . .
C17 C 0.3856(3) 0.0088(3) 0.3236(2) 0.0570(7) Uani 1 d . .
H17A H 0.3560(3) -0.0694(3) 0.2625(2) 0.068 Uiso 1 calc R .
C18 C 0.4672(3) 0.1054(3) 0.3104(3) 0.0628(8) Uani 1 d . .
H18A H 0.4935(3) 0.0927(3) 0.2413(3) 0.075 Uiso 1 calc R .
C19 C 0.5098(3) 0.2219(3) 0.4015(3) 0.0614(8) Uani 1 d . .
C20 C 0.4756(3) 0.2406(3) 0.5051(3) 0.0663(8) Uani 1 d . .
H20A H 0.5070(3) 0.3185(3) 0.5663(3) 0.080 Uiso 1 calc R .
C21 C 0.3948(3) 0.1438(3) 0.5181(3) 0.0642(8) Uani 1 d . .
H21A H 0.3715(3) 0.1564(3) 0.5886(3) 0.077 Uiso 1 calc R .
O22 O 0.5970(2) 0.3194(2) 0.3922(2) 0.0767(7) Uani 1 d . .
C23 C 0.5527(3) 0.3887(3) 0.3224(3) 0.0575(7) Uani 1 d . .
C24 C 0.4249(3) 0.3840(3) 0.2771(3) 0.0709(9) Uani 1 d . .
H24A H 0.3622(3) 0.3299(3) 0.2914(3) 0.085 Uiso 1 calc R .
C25 C 0.3900(3) 0.4601(3) 0.2103(3) 0.0680(9) Uani 1 d . .
H25A H 0.3034(3) 0.4557(3) 0.1800(3) 0.082 Uiso 1 calc R .
C26 C 0.4792(3) 0.5422(3) 0.1869(2) 0.0517(7) Uani 1 d . .
C27 C 0.6069(3) 0.5443(3) 0.2340(3) 0.0628(8) Uani 1 d . .
H27A H 0.6698(3) 0.5981(3) 0.2197(3) 0.075 Uiso 1 calc R .
C28 C 0.6441(3) 0.4701(3) 0.3008(3) 0.0673(8) Uani 1 d . .
H28A H 0.7307(3) 0.4747(3) 0.3315(3) 0.081 Uiso 1 calc R .
C29 C 0.4402(3) 0.6221(3) 0.1134(2) 0.0539(7) Uani 1 d . .
C30 C 0.3141(3) 0.6161(4) 0.0624(3) 0.0735(9) Uani 1 d . .
H30A H 0.2511(3) 0.5625(4) 0.0768(3) 0.088 Uiso 1 calc R .
C31 C 0.2772(3) 0.6859(4) -0.0091(3) 0.0786(10) Uani 1 d . .
H31A H 0.1907(3) 0.6787(4) -0.0423(3) 0.094 Uiso 1 calc R .
C32 C 0.3680(3) 0.7659(3) -0.0312(3) 0.0603(8) Uani 1 d . .
C33 C 0.4940(4) 0.7769(4) 0.0200(3) 0.0807(10) Uani 1 d . .
H33A H 0.5565(4) 0.8324(4) 0.0069(3) 0.097 Uiso 1 calc R .
C34 C 0.5288(4) 0.7060(4) 0.0909(4) 0.0849(11) Uani 1 d . .
H34A H 0.6153(4) 0.7148(4) 0.1250(4) 0.102 Uiso 1 calc R .
C50A C 1.0003(14) 0.7708(31) 0.5813(15) 0.230(18) Uani 0.45 d P 1
C50B C 0.9720(26) 0.7280(20) 0.5472(21) 0.085(6) Uiso 0.25 d P 1
C50C C 1.0651(39) 0.6514(42) 0.6036(34) 0.114(10) Uiso 0.15 d P 1
C50D C 0.9057(36) 0.7934(35) 0.5832(33) 0.103(9) Uiso 0.15 d P 1
Cl1A Cl 0.9179(6) 0.7528(5) 0.6841(5) 0.285(4) Uani 0.65 d P 1
Cl1B Cl 0.9282(8) 0.8498(9) 0.5010(9) 0.189(3) Uani 0.40 d P 1
Cl1C Cl 0.9829(9) 0.5665(6) 0.5302(7) 0.169(3) Uani 0.27 d P 1
Cl1D Cl 0.8954(16) 0.7567(19) 0.4480(23) 0.222(10) Uani 0.18 d P 1
Cl1E Cl 1.0864(18) 0.7442(17) 0.5751(14) 0.184(5) Uiso 0.15 d P 1
Cl1F Cl 0.8893(16) 0.7196(17) 0.6416(15) 0.132(4) Uiso 0.15 d P 1
Cl1G Cl 0.8639(22) 0.6131(23) 0.5788(19) 0.161(6) Uiso 0.10 d P 1
Cl1H Cl 0.8163(33) 0.6713(33) 0.5543(30) 0.220(11) Uiso 0.10 d P 1

loop_
_atom_type_symbol
_atom_type_description
_atom_type_scat_dispersion_real
_atom_type_scat_dispersion_imag
_atom_type_scat_source
C C 0.0181 0.0091 'International Tables Vol C Tables 4.2.6.8 and 6.1.1.4'
H H 0.0000 0.0000 'International Tables Vol C Tables 4.2.6.8 and 6.1.1.4'
O O 0.0492 0.0322 'International Tables Vol C Tables 4.2.6.8 and 6.1.1.4'
Cl Cl 0.3639 0.7018 'International Tables Vol C Tables 4.2.6.8 and 6.1.1.4'

loop_
_geom_angle_atom_site_label_1
_geom_angle_atom_site_label_2
_geom_angle_atom_site_label_3
_geom_angle
_geom_angle_site_symmetry_1
_geom_angle_site_symmetry_3
_geom_angle_publ_flag
C2 O1 C32 120.9(2) . 2_565 ?
O1 C2 C7 115.2(3) . . ?
O1 C2 C3 124.0(3) . . ?
C7 C2 C3 120.7(3) . . ?
C4 C3 C2 119.0(3) . . ?
C3 C4 C5 121.2(3) . . ?
C4 C5 C6 118.4(3) . . ?
C4 C5 C8 119.2(3) . . ?
C6 C5 C8 122.3(3) . . ?
C7 C6 C5 121.2(3) . . ?
C6 C7 C2 119.4(3) . . ?
O8 C8 C5 120.8(3) . . ?
O8 C8 C9 119.3(3) . . ?
C5 C8 C9 119.9(2) . . ?
C14 C9 C10 118.2(3) . . ?
C14 C9 C8 119.5(3) . . ?
C10 C9 C8 122.3(3) . . ?
C11 C10 C9 120.8(3) . . ?
C10 C11 C12 119.5(3) . . ?
C10 C11 C15 121.5(3) . . ?
C12 C11 C15 118.8(3) . . ?
C13 C12 C11 119.9(3) . . ?
C14 C13 C12 120.6(3) . . ?
C13 C14 C9 121.0(3) . . ?
O15 C15 C16 121.5(3) . . ?
O15 C15 C11 118.9(3) . . ?
C16 C15 C11 119.6(2) . . ?
C17 C16 C21 118.2(3) . . ?
C17 C16 C15 122.8(3) . . ?
C21 C16 C15 118.9(3) . . ?
C18 C17 C16 121.1(3) . . ?
C17 C18 C19 119.0(3) . . ?
C20 C19 C18 121.3(3) . . ?
C20 C19 O22 118.4(3) . . ?
C18 C19 O22 120.2(3) . . ?
C19 C20 C21 119.4(3) . . ?
C20 C21 C16 120.9(3) . . ?
C23 O22 C19 118.1(2) . . ?
O22 C23 C24 124.2(3) . . ?
O22 C23 C28 116.5(3) . . ?
C24 C23 C28 119.3(3) . . ?
C23 C24 C25 119.8(3) . . ?
C26 C25 C24 122.3(3) . . ?
C25 C26 C27 116.2(3) . . ?
C25 C26 C29 121.7(3) . . ?
C27 C26 C29 122.0(3) . . ?
C28 C27 C26 122.6(3) . . ?
C27 C28 C23 119.8(3) . . ?
C30 C29 C34 115.6(3) . . ?
C30 C29 C26 122.2(3) . . ?
C34 C29 C26 122.1(3) . . ?
C29 C30 C31 122.8(3) . . ?
C32 C31 C30 119.7(3) . . ?
C33 C32 C31 119.2(3) . . ?
C33 C32 O1 118.1(3) . 2_565 ?
C31 C32 O1 122.4(3) . 2_565 ?
C32 C33 C34 120.0(3) . . ?
C33 C34 C29 122.5(3) . . ?

loop_
_geom_bond_atom_site_label_1
_geom_bond_atom_site_label_2
_geom_bond_distance
_geom_bond_site_symmetry_2
_geom_bond_publ_flag
O1 C2 1.372(3) . ?
O1 C32 1.391(3) 2_565 ?
C2 C7 1.381(4) . ?
C2 C3 1.387(4) . ?
C3 C4 1.382(4) . ?
C4 C5 1.386(4) . ?
C5 C6 1.390(4) . ?
C5 C8 1.487(4) . ?
C6 C7 1.376(4) . ?
C8 O8 1.223(4) . ?
C8 C9 1.488(4) . ?
C9 C14 1.392(4) . ?
C9 C10 1.399(4) . ?
C10 C11 1.376(4) . ?
C11 C12 1.395(4) . ?
C11 C15 1.505(4) . ?
C12 C13 1.372(5) . ?
C13 C14 1.365(5) . ?
C15 O15 1.217(3) . ?
C15 C16 1.479(4) . ?
C16 C17 1.388(4) . ?
C16 C21 1.401(4) . ?
C17 C18 1.373(4) . ?
C18 C19 1.385(4) . ?
C19 C20 1.367(4) . ?
C19 O22 1.394(4) . ?
C20 C21 1.369(4) . ?
O22 C23 1.376(3) . ?
C23 C24 1.377(4) . ?
C23 C28 1.378(4) . ?
C24 C25 1.382(4) . ?
C25 C26 1.378(4) . ?
C26 C27 1.387(4) . ?
C26 C29 1.488(4) . ?
C27 C28 1.372(4) . ?
C29 C30 1.374(4) . ?
C29 C34 1.381(4) . ?
C30 C31 1.375(4) . ?
C31 C32 1.367(5) . ?
C32 C33 1.363(5) . ?
C32 O1 1.391(3) 2_565 ?
C33 C34 1.374(5) . ?
C50A Cl1B 1.66(3) . ?
C50A Cl1F 1.66(3) . ?
C50A Cl1A 1.73(2) . ?
C50A Cl1D 1.77(4) . ?
C50B Cl1D 1.49(3) . ?
C50B Cl1F 1.62(3) . ?
C50B Cl1B 1.69(2) . ?
C50B Cl1C 1.75(2) . ?
C50B Cl1H 1.75(4) . ?
C50B Cl1G 1.81(3) . ?
C50B Cl1A 1.85(2) . ?
C50D Cl1D 1.58(4) . ?

loop_
_geom_torsion_atom_site_label_1
_geom_torsion_atom_site_label_2
_geom_torsion_atom_site_label_3
_geom_torsion_atom_site_label_4
_geom_torsion
_geom_torsion_site_symmetry_1
_geom_torsion_site_symmetry_2
_geom_torsion_site_symmetry_3
_geom_torsion_site_symmetry_4
_geom_torsion_publ_flag
C32 O1 C2 C7 173.5(3) 2_565 . . . ?
C32 O1 C2 C3 -9.1(5) 2_565 . . . ?
O1 C2 C3 C4 -176.5(3) . . . . ?
C7 C2 C3 C4 0.7(5) . . . . ?
C2 C3 C4 C5 -1.4(5) . . . . ?
C3 C4 C5 C6 1.0(4) . . . . ?
C3 C4 C5 C8 177.6(3) . . . . ?
C4 C5 C6 C7 0.2(4) . . . . ?
C8 C5 C6 C7 -176.3(3) . . . . ?
C5 C6 C7 C2 -0.9(5) . . . . ?
O1 C2 C7 C6 177.9(3) . . . . ?
C3 C2 C7 C6 0.4(5) . . . . ?
C4 C5 C8 O8 -20.5(4) . . . . ?
C6 C5 C8 O8 156.0(3) . . . . ?
C4 C5 C8 C9 160.4(3) . . . . ?
C6 C5 C8 C9 -23.1(4) . . . . ?
O8 C8 C9 C14 -41.3(4) . . . . ?
C5 C8 C9 C14 137.8(3) . . . . ?
O8 C8 C9 C10 135.0(3) . . . . ?
C5 C8 C9 C10 -45.9(4) . . . . ?
C14 C9 C10 C11 -1.5(4) . . . . ?
C8 C9 C10 C11 -177.7(3) . . . . ?
C9 C10 C11 C12 -0.5(4) . . . . ?
C9 C10 C11 C15 -176.1(3) . . . . ?
C10 C11 C12 C13 2.1(5) . . . . ?
C15 C11 C12 C13 177.7(3) . . . . ?
C11 C12 C13 C14 -1.6(5) . . . . ?
C12 C13 C14 C9 -0.5(5) . . . . ?
C10 C9 C14 C13 2.0(5) . . . . ?
C8 C9 C14 C13 178.4(3) . . . . ?
C10 C11 C15 O15 132.0(3) . . . . ?
C12 C11 C15 O15 -43.6(4) . . . . ?
C10 C11 C15 C16 -47.3(4) . . . . ?
C12 C11 C15 C16 137.1(3) . . . . ?
O15 C15 C16 C17 159.4(3) . . . . ?
C11 C15 C16 C17 -21.2(4) . . . . ?
O15 C15 C16 C21 -18.6(5) . . . . ?
C11 C15 C16 C21 160.7(3) . . . . ?
C21 C16 C17 C18 -1.3(4) . . . . ?
C15 C16 C17 C18 -179.4(3) . . . . ?
C16 C17 C18 C19 -0.6(4) . . . . ?
C17 C18 C19 C20 2.3(5) . . . . ?
C17 C18 C19 O22 177.2(3) . . . . ?
C18 C19 C20 C21 -1.9(5) . . . . ?
O22 C19 C20 C21 -177.0(3) . . . . ?
C19 C20 C21 C16 -0.1(5) . . . . ?
C17 C16 C21 C20 1.6(4) . . . . ?
C15 C16 C21 C20 179.8(3) . . . . ?
C20 C19 O22 C23 -110.3(3) . . . . ?
C18 C19 O22 C23 74.6(4) . . . . ?
C19 O22 C23 C24 11.7(5) . . . . ?
C19 O22 C23 C28 -170.3(3) . . . . ?
O22 C23 C24 C25 178.3(3) . . . . ?
C28 C23 C24 C25 0.4(5) . . . . ?
C23 C24 C25 C26 -0.2(5) . . . . ?
C24 C25 C26 C27 0.2(5) . . . . ?
C24 C25 C26 C29 179.1(3) . . . . ?
C25 C26 C27 C28 -0.4(5) . . . . ?
C29 C26 C27 C28 -179.3(3) . . . . ?
C26 C27 C28 C23 0.6(5) . . . . ?
O22 C23 C28 C27 -178.6(3) . . . . ?
C24 C23 C28 C27 -0.6(5) . . . . ?
C25 C26 C29 C30 -1.8(5) . . . . ?
C27 C26 C29 C30 177.0(3) . . . . ?
C25 C26 C29 C34 179.1(3) . . . . ?
C27 C26 C29 C34 -2.1(5) . . . . ?
C34 C29 C30 C31 1.6(5) . . . . ?
C26 C29 C30 C31 -177.6(3) . . . . ?
C29 C30 C31 C32 -0.3(6) . . . . ?
C30 C31 C32 C33 -1.2(6) . . . . ?
C30 C31 C32 O1 172.8(3) . . . 2_565 ?
C31 C32 C33 C34 1.4(6) . . . . ?
O1 C32 C33 C34 -172.8(3) 2_565 . . . ?
C32 C33 C34 C29 0.0(6) . . . . ?
C30 C29 C34 C33 -1.4(6) . . . . ?
C26 C29 C34 C33 177.8(3) . . . . ?
